data_7703195
loop_
_publ_author_name
'Abas, Elisa'
'Pena-Martinez, Raquel'
'Aguirre-Ram\'irez, Diego'
'Rodriguez-Dieguez, Antonio'
'Laguna, Mariano'
'Grasa, Laura'

_publ_section_title
;
 New selective thiolate gold(i) complexes inhibit the proliferation of
 different human cancer cells and induce apoptosis in primary cultures of
 mouse colon tumors.
;
_journal_issue 6
_journal_name_full 'Dalton transactions (Cambridge, England : 2003)'
_journal_page_first 1915
_journal_page_last 1927
_journal_paper_doi 10.1039/c9dt04423j
_journal_volume 49
_journal_year 2020
_chemical_formula_sum 'C52 H88 Au4 N16 P4 S8'
_chemical_formula_weight 2105.60
_space_group_crystal_system monoclinic
_space_group_IT_number 14
_space_group_name_Hall '-P 2ybc'
_space_group_name_H-M_alt 'P 1 21/c 1'
_atom_sites_solution_hydrogens geom
_audit_creation_method SHELXL-2014
_audit_update_record
;
2019-10-04 deposited with the CCDC.	2020-01-02 downloaded from the CCDC.
;
_cell_angle_alpha 90
_cell_angle_beta 107.215(2)
_cell_angle_gamma 90
_cell_formula_units_Z 1
_cell_length_a 7.7454(2)
_cell_length_b 13.1136(3)
_cell_length_c 18.2077(5)
_cell_measurement_reflns_used 14168
_cell_measurement_temperature 293(2)
_cell_measurement_theta_max 27.93
_cell_measurement_theta_min 3.16
_cell_volume 1766.51(8)
_computing_structure_refinement 'SHELXL-2014 (Sheldrick, 2014)'
_diffrn_ambient_temperature 293(2)
_diffrn_measured_fraction_theta_full 0.997
_diffrn_measured_fraction_theta_max 0.875
_diffrn_measurement_device_type 'Xcalibur, Sapphire3'
_diffrn_measurement_method '\w scans'
_diffrn_radiation_type MoK\a
_diffrn_radiation_wavelength 0.71073
_diffrn_reflns_av_R_equivalents 0.0324
_diffrn_reflns_av_unetI/netI 0.0328
_diffrn_reflns_Laue_measured_fraction_full 0.997
_diffrn_reflns_Laue_measured_fraction_max 0.875
_diffrn_reflns_limit_h_max 9
_diffrn_reflns_limit_h_min -10
_diffrn_reflns_limit_k_max 17
_diffrn_reflns_limit_k_min -15
_diffrn_reflns_limit_l_max 21
_diffrn_reflns_limit_l_min -19
_diffrn_reflns_number 13769
_diffrn_reflns_point_group_measured_fraction_full 0.997
_diffrn_reflns_point_group_measured_fraction_max 0.875
_diffrn_reflns_theta_full 25.242
_diffrn_reflns_theta_max 27.930
_diffrn_reflns_theta_min 3.161
_diffrn_source 'fine-focus sealed X-ray tube'
_exptl_absorpt_coefficient_mu 8.653
_exptl_absorpt_correction_T_max 0.746
_exptl_absorpt_correction_T_min 0.528
_exptl_absorpt_correction_type multi-scan
_exptl_absorpt_process_details 'Bruker SADABS (Bruker, 1999)'
_exptl_crystal_colour colourless
_exptl_crystal_density_diffrn 1.979
_exptl_crystal_description prismatic
_exptl_crystal_F_000 1016
_exptl_crystal_size_max 0.17
_exptl_crystal_size_mid 0.14
_exptl_crystal_size_min 0.12
_refine_diff_density_max 1.283
_refine_diff_density_min -1.039
_refine_diff_density_rms 0.133
_refine_ls_extinction_method none
_refine_ls_goodness_of_fit_ref 1.094
_refine_ls_hydrogen_treatment constr
_refine_ls_matrix_type full
_refine_ls_number_parameters 196
_refine_ls_number_reflns 3703
_refine_ls_number_restraints 0
_refine_ls_restrained_S_all 1.094
_refine_ls_R_factor_all 0.0308
_refine_ls_R_factor_gt 0.0268
_refine_ls_shift/su_max 0.001
_refine_ls_shift/su_mean 0.000
_refine_ls_structure_factor_coef Fsqd
_refine_ls_weighting_details 'w=1/[\s^2^(Fo^2^)+(0.0264P)^2^+0.7185P] where P=(Fo^2^+2Fc^2^)/3'
_refine_ls_weighting_scheme calc
_refine_ls_wR_factor_gt 0.0569
_refine_ls_wR_factor_ref 0.0588
_reflns_Friedel_coverage 0.000
_reflns_number_gt 3406
_reflns_number_total 3703
_reflns_threshold_expression 'I > 2\s(I)'
_cod_data_source_file c9dt04423j2.cif
_cod_data_source_block Compound5
_cod_depositor_comments 'Adding full bibliography for 7703194--7703195.cif.'
_cod_original_sg_symbol_H-M 'P 21/c'
_cod_database_code 7703195
_shelx_space_group_comment
;
The symmetry employed for this shelxl refinement is uniquely defined
by the following loop, which should always be used as a source of
symmetry information in preference to the above space-group names.
They are only intended as comments.
;
_shelxl_version_number 2014-3

loop_
_space_group_symop_operation_xyz
'x, y, z'
'-x, y+1/2, -z+1/2'
'-x, -y, -z'
'x, -y-1/2, z-1/2'

loop_
_atom_site_label
_atom_site_type_symbol
_atom_site_fract_x
_atom_site_fract_y
_atom_site_fract_z
_atom_site_U_iso_or_equiv
_atom_site_adp_type
_atom_site_occupancy
_atom_site_site_symmetry_order
_atom_site_calc_flag
_atom_site_refinement_flags_posn
_atom_site_refinement_flags_adp
Au1 Au 0.09781(2) -0.19570(2) -0.38702(2) 0.01900(7) Uani 1 1 d . .
S1 S -0.11998(14) -0.39292(8) -0.33405(6) 0.0223(2) Uani 1 1 d . .
S2 S -0.01339(15) -0.17408(8) -0.28319(6) 0.0226(2) Uani 1 1 d . .
P1 P 0.20387(15) -0.21123(7) -0.48979(6) 0.0171(2) Uani 1 1 d . .
N1 N -0.2966(5) -0.2777(3) -0.26448(18) 0.0212(8) Uani 1 1 d . .
N2 N 0.1812(5) -0.3278(2) -0.53078(18) 0.0205(7) Uani 1 1 d . .
N3 N 0.1014(5) -0.1290(2) -0.55780(17) 0.0207(7) Uani 1 1 d . .
N4 N 0.4247(5) -0.1936(2) -0.4662(2) 0.0240(8) Uani 1 1 d . .
C1 C -0.1602(5) -0.2778(3) -0.2916(2) 0.0181(8) Uani 1 1 d . .
C2 C -0.3842(5) -0.3721(3) -0.2769(2) 0.0198(9) Uani 1 1 d . .
C3 C -0.3058(5) -0.4466(3) -0.3132(2) 0.0184(8) Uani 1 1 d . .
C4 C -0.3785(6) -0.5442(3) -0.3276(2) 0.0249(9) Uani 1 1 d . .
H4 H -0.3264 -0.5931 -0.3515 0.030 Uiso 1 1 calc R U
C5 C -0.5293(6) -0.5664(3) -0.3057(2) 0.0304(11) Uani 1 1 d . .
H5 H -0.5782 -0.6316 -0.3140 0.037 Uiso 1 1 calc R U
C6 C -0.6107(6) -0.4936(4) -0.2713(2) 0.0316(11) Uani 1 1 d . .
H6 H -0.7136 -0.5107 -0.2576 0.038 Uiso 1 1 calc R U
C7 C -0.5406(6) -0.3960(3) -0.2571(2) 0.0280(10) Uani 1 1 d . .
H7 H -0.5964 -0.3472 -0.2348 0.034 Uiso 1 1 calc R U
C8 C -0.0046(6) -0.3535(3) -0.5749(2) 0.0249(9) Uani 1 1 d . .
H8A H -0.0529 -0.3008 -0.6118 0.037 Uiso 1 1 calc R U
H8B H -0.0774 -0.3596 -0.5406 0.037 Uiso 1 1 calc R U
H8C H -0.0053 -0.4171 -0.6011 0.037 Uiso 1 1 calc R U
C9 C 0.2653(7) -0.4117(3) -0.4777(2) 0.0353(11) Uani 1 1 d . .
H9A H 0.3864 -0.3929 -0.4492 0.053 Uiso 1 1 calc R U
H9B H 0.2681 -0.4724 -0.5068 0.053 Uiso 1 1 calc R U
H9C H 0.1960 -0.4240 -0.4428 0.053 Uiso 1 1 calc R U
C10 C 0.5423(6) -0.2315(4) -0.5097(3) 0.0409(12) Uani 1 1 d . .
H10A H 0.4822 -0.2854 -0.5433 0.061 Uiso 1 1 calc R U
H10B H 0.6524 -0.2569 -0.4749 0.061 Uiso 1 1 calc R U
H10C H 0.5695 -0.1770 -0.5398 0.061 Uiso 1 1 calc R U
C11 C 0.5006(6) -0.1093(3) -0.4146(2) 0.0324(11) Uani 1 1 d . .
H11A H 0.4283 -0.0977 -0.3807 0.049 Uiso 1 1 calc R U
H11B H 0.5018 -0.0489 -0.4442 0.049 Uiso 1 1 calc R U
H11C H 0.6219 -0.1259 -0.3848 0.049 Uiso 1 1 calc R U
C12 C -0.0846(6) -0.0952(3) -0.5692(2) 0.0288(10) Uani 1 1 d . .
H12A H -0.1124 -0.0989 -0.5212 0.043 Uiso 1 1 calc R U
H12B H -0.1657 -0.1385 -0.6063 0.043 Uiso 1 1 calc R U
H12C H -0.0977 -0.0262 -0.5874 0.043 Uiso 1 1 calc R U
C13 C 0.1658(6) -0.1142(3) -0.6247(2) 0.0299(10) Uani 1 1 d . .
H13A H 0.2955 -0.1175 -0.6091 0.045 Uiso 1 1 calc R U
H13B H 0.1272 -0.0487 -0.6471 0.045 Uiso 1 1 calc R U
H13C H 0.1173 -0.1667 -0.6619 0.045 Uiso 1 1 calc R U

loop_
_atom_site_aniso_label
_atom_site_aniso_U_11
_atom_site_aniso_U_22
_atom_site_aniso_U_33
_atom_site_aniso_U_23
_atom_site_aniso_U_13
_atom_site_aniso_U_12
Au1 0.02275(10) 0.01902(10) 0.01632(10) 0.00015(6) 0.00747(7) -0.00308(6)
S1 0.0227(5) 0.0197(5) 0.0275(6) -0.0064(4) 0.0122(4) -0.0012(4)
S2 0.0289(6) 0.0204(5) 0.0212(5) -0.0037(4) 0.0114(4) -0.0051(4)
P1 0.0186(5) 0.0177(5) 0.0149(5) 0.0001(4) 0.0049(4) -0.0036(4)
N1 0.024(2) 0.0242(19) 0.0187(18) -0.0007(14) 0.0109(15) 0.0001(15)
N2 0.025(2) 0.0187(17) 0.0171(17) 0.0019(13) 0.0045(14) 0.0005(14)
N3 0.0250(19) 0.0189(17) 0.0176(17) 0.0021(13) 0.0053(14) -0.0014(14)
N4 0.0176(19) 0.028(2) 0.024(2) -0.0013(14) 0.0038(15) -0.0053(14)
C1 0.023(2) 0.017(2) 0.015(2) -0.0001(16) 0.0061(17) 0.0002(16)
C2 0.021(2) 0.025(2) 0.0133(19) 0.0051(16) 0.0042(16) -0.0013(17)
C3 0.014(2) 0.026(2) 0.0158(19) 0.0037(16) 0.0040(16) 0.0033(16)
C4 0.025(2) 0.021(2) 0.024(2) 0.0056(17) 0.0014(18) 0.0019(17)
C5 0.031(3) 0.026(2) 0.029(2) 0.0085(19) 0.000(2) -0.0084(19)
C6 0.023(2) 0.045(3) 0.029(2) 0.010(2) 0.0100(19) -0.009(2)
C7 0.031(3) 0.035(3) 0.019(2) 0.0024(18) 0.0096(18) 0.002(2)
C8 0.027(2) 0.024(2) 0.026(2) -0.0047(18) 0.0100(19) -0.0056(18)
C9 0.048(3) 0.020(2) 0.031(3) 0.0018(19) 0.001(2) 0.007(2)
C10 0.022(3) 0.057(3) 0.044(3) -0.006(3) 0.010(2) -0.005(2)
C11 0.023(2) 0.030(3) 0.036(3) 0.003(2) -0.002(2) -0.0080(19)
C12 0.028(2) 0.024(2) 0.030(2) 0.0024(19) 0.0039(19) 0.0018(19)
C13 0.038(3) 0.029(2) 0.023(2) 0.0053(18) 0.009(2) -0.005(2)

loop_
_atom_type_symbol
_atom_type_description
_atom_type_scat_dispersion_real
_atom_type_scat_dispersion_imag
_atom_type_scat_source
C C 0.0033 0.0016 'International Tables Vol C Tables 4.2.6.8 and 6.1.1.4'
H H 0.0000 0.0000 'International Tables Vol C Tables 4.2.6.8 and 6.1.1.4'
Au Au -2.0133 8.8022 'International Tables Vol C Tables 4.2.6.8 and 6.1.1.4'
N N 0.0061 0.0033 'International Tables Vol C Tables 4.2.6.8 and 6.1.1.4'
P P 0.1023 0.0942 'International Tables Vol C Tables 4.2.6.8 and 6.1.1.4'
S S 0.1246 0.1234 'International Tables Vol C Tables 4.2.6.8 and 6.1.1.4'

loop_
_geom_angle_atom_site_label_1
_geom_angle_atom_site_label_2
_geom_angle_atom_site_label_3
_geom_angle
P1 Au1 S2 178.03(4)
C3 S1 C1 89.16(19)
C1 S2 Au1 102.88(13)
N4 P1 N3 109.47(18)
N4 P1 N2 101.91(17)
N3 P1 N2 107.14(16)
N4 P1 Au1 111.92(13)
N3 P1 Au1 110.40(13)
N2 P1 Au1 115.55(12)
C1 N1 C2 110.4(3)
C8 N2 C9 110.9(3)
C8 N2 P1 114.1(3)
C9 N2 P1 114.6(3)
C13 N3 C12 114.1(3)
C13 N3 P1 120.3(3)
C12 N3 P1 122.5(3)
C11 N4 C10 114.2(4)
C11 N4 P1 117.6(3)
C10 N4 P1 125.1(3)
N1 C1 S2 123.3(3)
N1 C1 S1 116.1(3)
S2 C1 S1 120.5(2)
N1 C2 C7 124.9(4)
N1 C2 C3 115.6(4)
C7 C2 C3 119.4(4)
C4 C3 C2 121.2(4)
C4 C3 S1 130.1(3)
C2 C3 S1 108.7(3)
C5 C4 C3 118.1(4)
C5 C4 H4 121.0
C3 C4 H4 121.0
C4 C5 C6 121.6(4)
C4 C5 H5 119.2
C6 C5 H5 119.2
C7 C6 C5 120.9(4)
C7 C6 H6 119.6
C5 C6 H6 119.6
C6 C7 C2 118.7(4)
C6 C7 H7 120.6
C2 C7 H7 120.6
N2 C8 H8A 109.5
N2 C8 H8B 109.5
H8A C8 H8B 109.5
N2 C8 H8C 109.5
H8A C8 H8C 109.5
H8B C8 H8C 109.5
N2 C9 H9A 109.5
N2 C9 H9B 109.5
H9A C9 H9B 109.5
N2 C9 H9C 109.5
H9A C9 H9C 109.5
H9B C9 H9C 109.5
N4 C10 H10A 109.5
N4 C10 H10B 109.5
H10A C10 H10B 109.5
N4 C10 H10C 109.5
H10A C10 H10C 109.5
H10B C10 H10C 109.5
N4 C11 H11A 109.5
N4 C11 H11B 109.5
H11A C11 H11B 109.5
N4 C11 H11C 109.5
H11A C11 H11C 109.5
H11B C11 H11C 109.5
N3 C12 H12A 109.5
N3 C12 H12B 109.5
H12A C12 H12B 109.5
N3 C12 H12C 109.5
H12A C12 H12C 109.5
H12B C12 H12C 109.5
N3 C13 H13A 109.5
N3 C13 H13B 109.5
H13A C13 H13B 109.5
N3 C13 H13C 109.5
H13A C13 H13C 109.5
H13B C13 H13C 109.5

loop_
_geom_bond_atom_site_label_1
_geom_bond_atom_site_label_2
_geom_bond_distance
Au1 P1 2.2643(11)
Au1 S2 2.3152(11)
S1 C3 1.742(4)
S1 C1 1.765(4)
S2 C1 1.751(4)
P1 N4 1.652(4)
P1 N3 1.657(3)
P1 N2 1.687(3)
N1 C1 1.291(5)
N1 C2 1.398(5)
N2 C8 1.465(5)
N2 C9 1.482(5)
N3 C13 1.460(5)
N3 C12 1.462(5)
N4 C11 1.457(5)
N4 C10 1.460(6)
C2 C7 1.398(6)
C2 C3 1.413(5)
C3 C4 1.393(5)
C4 C5 1.372(6)
C4 H4 0.9300
C5 C6 1.391(6)
C5 H5 0.9300
C6 C7 1.385(6)
C6 H6 0.9300
C7 H7 0.9300
C8 H8A 0.9600
C8 H8B 0.9600
C8 H8C 0.9600
C9 H9A 0.9600
C9 H9B 0.9600
C9 H9C 0.9600
C10 H10A 0.9600
C10 H10B 0.9600
C10 H10C 0.9600
C11 H11A 0.9600
C11 H11B 0.9600
C11 H11C 0.9600
C12 H12A 0.9600
C12 H12B 0.9600
C12 H12C 0.9600
C13 H13A 0.9600
C13 H13B 0.9600
C13 H13C 0.9600
